data_7061815
loop_
_publ_author_name
'Kumar, Sunil'
Priyasha,
'Das, Dinabandhu'

_publ_section_title
;
 Molecular tiltation and supramolecular interactions induced uniaxial NTE
 and biaxial PTE in bis-imidazole-based co-crystals
;
_journal_issue 38
_journal_name_full 'New Journal of Chemistry'
_journal_page_first 18465
_journal_page_last 18470
_journal_paper_doi 10.1039/D2NJ03717C
_journal_volume 46
_journal_year 2022
_chemical_formula_sum 'C22 H20 N4 O4'
_chemical_formula_weight 404.42
_space_group_crystal_system monoclinic
_space_group_IT_number 15
_space_group_name_Hall '-C 2yc'
_space_group_name_H-M_alt 'C 1 2/c 1'
_atom_sites_solution_hydrogens mixed
_audit_creation_method SHELXL-2018/3
_audit_update_record
;
2022-07-16 deposited with the CCDC.	2022-09-06 downloaded from the CCDC.
;
_cell_angle_alpha 90
_cell_angle_beta 106.308(6)
_cell_angle_gamma 90
_cell_formula_units_Z 4
_cell_length_a 28.740(5)
_cell_length_b 6.6810(12)
_cell_length_c 11.2925(19)
_cell_measurement_reflns_used 6581
_cell_measurement_temperature 500(2)
_cell_measurement_theta_max 25.81
_cell_measurement_theta_min 2.95
_cell_volume 2081.1(6)
_computing_cell_refinement 'Bruker SAINT'
_computing_data_collection 'Bruker APEX3'
_computing_data_reduction 'Bruker SAINT'
_computing_molecular_graphics 'Xseed-2017 (Barbour, 2017)'
_computing_structure_refinement 'SHELXL-2018/3 (Sheldrick, 2018)'
_computing_structure_solution 'SHELXT 2018/2 (Sheldrick, 2018)'
_diffrn_ambient_temperature 500(2)
_diffrn_measured_fraction_theta_full 0.994
_diffrn_measured_fraction_theta_max 0.988
_diffrn_measurement_device_type 'Bruker APEX-III Photon-II detector'
_diffrn_measurement_method 'phi and omega scan'
_diffrn_radiation_type MoK\a
_diffrn_radiation_wavelength 0.71073
_diffrn_reflns_av_R_equivalents 0.0409
_diffrn_reflns_av_unetI/netI 0.0226
_diffrn_reflns_Laue_measured_fraction_full 0.994
_diffrn_reflns_Laue_measured_fraction_max 0.988
_diffrn_reflns_limit_h_max 36
_diffrn_reflns_limit_h_min -38
_diffrn_reflns_limit_k_max 8
_diffrn_reflns_limit_k_min -8
_diffrn_reflns_limit_l_max 15
_diffrn_reflns_limit_l_min -14
_diffrn_reflns_number 22992
_diffrn_reflns_point_group_measured_fraction_full 0.994
_diffrn_reflns_point_group_measured_fraction_max 0.988
_diffrn_reflns_theta_full 25.000
_diffrn_reflns_theta_max 28.441
_diffrn_reflns_theta_min 2.954
_diffrn_source microfocus
_exptl_absorpt_coefficient_mu 0.091
_exptl_absorpt_correction_T_max 0.7457
_exptl_absorpt_correction_T_min 0.6783
_exptl_absorpt_correction_type multi-scan
_exptl_absorpt_process_details SADABS
_exptl_crystal_colour colorless
_exptl_crystal_density_diffrn 1.291
_exptl_crystal_description block
_exptl_crystal_F_000 848
_exptl_crystal_size_max 0.480
_exptl_crystal_size_mid 0.190
_exptl_crystal_size_min 0.180
_refine_diff_density_max 0.118
_refine_diff_density_min -0.100
_refine_diff_density_rms 0.025
_refine_ls_extinction_method none
_refine_ls_goodness_of_fit_ref 1.034
_refine_ls_hydrogen_treatment mixed
_refine_ls_matrix_type full
_refine_ls_number_parameters 152
_refine_ls_number_reflns 2595
_refine_ls_number_restraints 0
_refine_ls_restrained_S_all 1.034
_refine_ls_R_factor_all 0.0704
_refine_ls_R_factor_gt 0.0470
_refine_ls_shift/su_max 0.000
_refine_ls_shift/su_mean 0.000
_refine_ls_structure_factor_coef Fsqd
_refine_ls_weighting_details 'w=1/[\s^2^(Fo^2^)+(0.0567P)^2^+0.5958P] where P=(Fo^2^+2Fc^2^)/3'
_refine_ls_weighting_scheme calc
_refine_ls_wR_factor_gt 0.1192
_refine_ls_wR_factor_ref 0.1342
_reflns_Friedel_coverage 0.000
_reflns_number_gt 1799
_reflns_number_total 2595
_reflns_threshold_expression 'I > 2\s(I)'
_cod_data_source_file d2nj03717c2.cif
_cod_data_source_block BIMB-TA_500K
_cod_depositor_comments 'Adding full bibliography for 7061809--7061825.cif.'
_cod_original_cell_volume 2081.0(6)
_cod_original_sg_symbol_H-M 'C 2/c'
_cod_database_code 7061815
_shelx_shelxl_version_number 2018/3
_shelx_space_group_comment
;
The symmetry employed for this shelxl refinement is uniquely defined
by the following loop, which should always be used as a source of
symmetry information in preference to the above space-group names.
They are only intended as comments.
;
_shelx_estimated_absorpt_t_min 0.958
_shelx_estimated_absorpt_t_max 0.984

loop_
_space_group_symop_operation_xyz
'x, y, z'
'-x, y, -z+1/2'
'x+1/2, y+1/2, z'
'-x+1/2, y+1/2, -z+1/2'
'-x, -y, -z'
'x, -y, z-1/2'
'-x+1/2, -y+1/2, -z'
'x+1/2, -y+1/2, z-1/2'

loop_
_atom_site_label
_atom_site_type_symbol
_atom_site_fract_x
_atom_site_fract_y
_atom_site_fract_z
_atom_site_U_iso_or_equiv
_atom_site_adp_type
_atom_site_occupancy
_atom_site_site_symmetry_order
_atom_site_calc_flag
_atom_site_refinement_flags_posn
_atom_site_refinement_flags_adp
_atom_site_refinement_flags_occupancy
_atom_site_disorder_assembly
_atom_site_disorder_group
O1 O 0.30102(5) 0.21598(19) 0.14172(11) 0.0835(4) Uani 1 1 d . . . . .
O2 O 0.33789(5) 0.1461(2) -0.00105(13) 0.0968(4) Uani 1 1 d . . . . .
N2 N 0.39569(4) 0.8075(2) 0.24839(12) 0.0701(4) Uani 1 1 d . . . . .
N1 N 0.36096(5) 0.5199(2) 0.19032(13) 0.0823(4) Uani 1 1 d . . . . .
C9 C 0.45584(5) 0.9952(2) 0.40796(14) 0.0652(4) Uani 1 1 d . . . . .
C2 C 0.24655(6) -0.1285(2) 0.09585(14) 0.0706(4) Uani 1 1 d . . . . .
H2 H 0.244132 -0.046291 0.160306 0.085 Uiso 1 1 calc R U . . .
C5 C 0.36266(6) 0.6746(3) 0.26092(16) 0.0730(4) Uani 1 1 d . . . . .
C3 C 0.27747(5) -0.0770(2) 0.02605(12) 0.0600(4) Uani 1 1 d . . . . .
C1 C 0.21948(6) -0.3008(3) 0.07003(14) 0.0717(4) Uani 1 1 d . . . . .
H1 H 0.198986 -0.335244 0.117536 0.086 Uiso 1 1 calc R U . . .
C4 C 0.30821(6) 0.1060(2) 0.05324(13) 0.0666(4) Uani 1 1 d . . . . .
C10 C 0.48490(7) 1.1612(3) 0.42526(17) 0.0819(5) Uani 1 1 d . . . . .
H10 H 0.475237 1.272279 0.374681 0.098 Uiso 1 1 calc R U . . .
C11 C 0.52834(6) 1.1658(3) 0.51683(17) 0.0850(5) Uani 1 1 d . . . . .
H11 H 0.547269 1.280917 0.527599 0.102 Uiso 1 1 calc R U . . .
C8 C 0.40721(6) 0.9968(3) 0.31322(17) 0.0822(5) Uani 1 1 d . . . . .
H8A H 0.382405 1.027284 0.353646 0.099 Uiso 1 1 calc R U . . .
H8B H 0.406802 1.102137 0.253795 0.099 Uiso 1 1 calc R U . . .
C7 C 0.41601(8) 0.7321(4) 0.1629(2) 0.0993(7) Uani 1 1 d . . . . .
C6 C 0.39405(9) 0.5562(4) 0.1279(2) 0.1018(7) Uani 1 1 d . . . . .
H5 H 0.3421(7) 0.693(3) 0.3161(18) 0.102(6) Uiso 1 1 d . . . . .
H7 H 0.4401(8) 0.807(4) 0.146(2) 0.123(8) Uiso 1 1 d . . . . .
H6 H 0.3979(9) 0.466(4) 0.068(2) 0.129(8) Uiso 1 1 d . . . . .
H1A H 0.3233(10) 0.328(4) 0.159(2) 0.141(9) Uiso 1 1 d . . . . .

loop_
_atom_site_aniso_label
_atom_site_aniso_U_11
_atom_site_aniso_U_22
_atom_site_aniso_U_33
_atom_site_aniso_U_23
_atom_site_aniso_U_13
_atom_site_aniso_U_12
O1 0.0959(9) 0.0774(8) 0.0830(8) -0.0198(6) 0.0350(7) -0.0246(7)
O2 0.1121(10) 0.0908(9) 0.1037(9) -0.0181(7) 0.0567(8) -0.0388(7)
N2 0.0652(7) 0.0705(8) 0.0702(7) -0.0108(6) 0.0120(6) -0.0137(6)
N1 0.0871(10) 0.0771(9) 0.0821(9) -0.0185(7) 0.0229(7) -0.0184(7)
C9 0.0647(8) 0.0605(9) 0.0693(8) -0.0094(7) 0.0169(7) -0.0102(7)
C2 0.0793(10) 0.0736(10) 0.0643(8) -0.0136(7) 0.0289(7) -0.0141(8)
C5 0.0694(9) 0.0769(10) 0.0726(9) -0.0130(8) 0.0200(7) -0.0157(8)
C3 0.0609(8) 0.0626(8) 0.0554(7) 0.0009(6) 0.0146(6) -0.0058(6)
C1 0.0771(10) 0.0788(10) 0.0674(9) -0.0070(7) 0.0335(8) -0.0181(8)
C4 0.0702(9) 0.0672(9) 0.0622(8) 0.0014(7) 0.0183(7) -0.0087(7)
C10 0.0865(12) 0.0649(10) 0.0845(10) 0.0071(8) 0.0079(9) -0.0179(8)
C11 0.0797(11) 0.0684(10) 0.0959(12) 0.0041(9) 0.0067(9) -0.0301(8)
C8 0.0717(10) 0.0680(10) 0.0950(12) -0.0133(8) 0.0039(8) -0.0084(8)
C7 0.0976(14) 0.1140(16) 0.0990(14) -0.0253(12) 0.0485(12) -0.0342(13)
C6 0.1096(15) 0.1063(15) 0.0989(14) -0.0380(12) 0.0447(12) -0.0186(13)

loop_
_atom_type_symbol
_atom_type_description
_atom_type_scat_dispersion_real
_atom_type_scat_dispersion_imag
_atom_type_scat_source
C C 0.0033 0.0016 'International Tables Vol C Tables 4.2.6.8 and 6.1.1.4'
H H 0.0000 0.0000 'International Tables Vol C Tables 4.2.6.8 and 6.1.1.4'
N N 0.0061 0.0033 'International Tables Vol C Tables 4.2.6.8 and 6.1.1.4'
O O 0.0106 0.0060 'International Tables Vol C Tables 4.2.6.8 and 6.1.1.4'

loop_
_geom_angle_atom_site_label_1
_geom_angle_atom_site_label_2
_geom_angle_atom_site_label_3
_geom_angle
_geom_angle_site_symmetry_1
_geom_angle_site_symmetry_3
_geom_angle_publ_flag
C4 O1 H1A 110.5(15) . . ?
C5 N2 C7 106.80(15) . . ?
C5 N2 C8 126.41(15) . . ?
C7 N2 C8 126.79(15) . . ?
C5 N1 C6 105.42(16) . . ?
C11 C9 C10 117.76(14) 5_676 . ?
C11 C9 C8 121.91(14) 5_676 . ?
C10 C9 C8 120.25(15) . . ?
C1 C2 C3 120.16(14) . . ?
C1 C2 H2 119.9 . . ?
C3 C2 H2 119.9 . . ?
N1 C5 N2 111.70(15) . . ?
N1 C5 H5 124.5(12) . . ?
N2 C5 H5 123.8(12) . . ?
C1 C3 C2 119.49(14) 7_545 . ?
C1 C3 C4 118.87(13) 7_545 . ?
C2 C3 C4 121.63(13) . . ?
C2 C1 C3 120.34(14) . 7_545 ?
C2 C1 H1 119.8 . . ?
C3 C1 H1 119.8 7_545 . ?
O2 C4 O1 123.31(15) . . ?
O2 C4 C3 122.55(14) . . ?
O1 C4 C3 114.12(13) . . ?
C9 C10 C11 120.82(16) . . ?
C9 C10 H10 119.6 . . ?
C11 C10 H10 119.6 . . ?
C9 C11 C10 121.41(14) 5_676 . ?
C9 C11 H11 119.3 5_676 . ?
C10 C11 H11 119.3 . . ?
N2 C8 C9 112.79(13) . . ?
N2 C8 H8A 109.0 . . ?
C9 C8 H8A 109.0 . . ?
N2 C8 H8B 109.0 . . ?
C9 C8 H8B 109.0 . . ?
H8A C8 H8B 107.8 . . ?
C6 C7 N2 105.93(18) . . ?
C6 C7 H7 137.7(15) . . ?
N2 C7 H7 116.4(15) . . ?
C7 C6 N1 110.15(18) . . ?
C7 C6 H6 129.6(16) . . ?
N1 C6 H6 120.2(15) . . ?

loop_
_geom_bond_atom_site_label_1
_geom_bond_atom_site_label_2
_geom_bond_distance
_geom_bond_site_symmetry_2
_geom_bond_publ_flag
O1 C4 1.3024(19) . ?
O1 H1A 0.97(3) . ?
O2 C4 1.2122(18) . ?
N2 C5 1.336(2) . ?
N2 C7 1.358(2) . ?
N2 C8 1.452(2) . ?
N1 C5 1.298(2) . ?
N1 C6 1.355(3) . ?
C9 C11 1.367(2) 5_676 ?
C9 C10 1.369(2) . ?
C9 C8 1.503(2) . ?
C2 C1 1.374(2) . ?
C2 C3 1.387(2) . ?
C2 H2 0.9300 . ?
C5 H5 0.981(19) . ?
C3 C1 1.380(2) 7_545 ?
C3 C4 1.489(2) . ?
C1 H1 0.9300 . ?
C10 C11 1.380(2) . ?
C10 H10 0.9300 . ?
C11 H11 0.9300 . ?
C8 H8A 0.9700 . ?
C8 H8B 0.9700 . ?
C7 C6 1.340(3) . ?
C7 H7 0.92(2) . ?
C6 H6 0.94(3) . ?
